data_1501746
loop_
_publ_author_name
'Szafra\'nski, Marek'

_publ_section_title
;
 Crystal structures, phase transitions, and pressure-induced
 ferroelectricity in [C(NH2)3]5SO4(SO3-OC2H5)2F.
;
_journal_issue 34
_journal_name_full 'The journal of physical chemistry. B'
_journal_page_first 10277
_journal_page_last 10284
_journal_paper_doi 10.1021/jp204557d
_journal_volume 115
_journal_year 2011
_chemical_formula_moiety 'C9 H40 F N15 O12 S3'
_chemical_formula_sum 'C9 H40 F N15 O12 S3'
_chemical_formula_weight 665.74
_chemical_melting_point 450
_chemical_name_common 'pentaguanidinium diethoxysolfo-fluoro-sulfate'
_chemical_name_systematic 'pentaguanidinium diethoxysolfo-fluoro-sulfate'
_space_group_IT_number 33
_symmetry_cell_setting orthorhombic
_symmetry_space_group_name_Hall 'P 2c -2n'
_symmetry_space_group_name_H-M 'P n a 21'
_atom_sites_solution_hydrogens geom
_atom_sites_solution_primary direct
_atom_sites_solution_secondary difmap
_audit_creation_method SHELXL-97
_cell_angle_alpha 90.00
_cell_angle_beta 90.00
_cell_angle_gamma 90.00
_cell_formula_units_Z 4
_cell_length_a 20.353(4)
_cell_length_b 14.179(3)
_cell_length_c 10.415(3)
_cell_measurement_temperature 120.0(1)
_cell_volume 3005.6(12)
_computing_structure_refinement 'SHELXL-97 (Sheldrick, 1997)'
_computing_structure_solution 'SHELXS-97 (Sheldrick, 1990)'
_diffrn_ambient_temperature 120.0(1)
_diffrn_measured_fraction_theta_full 0.992
_diffrn_measured_fraction_theta_max 0.992
_diffrn_measurement_device_type 'KUMA KM-4'
_diffrn_measurement_method 'THETA - 2THETA'
_diffrn_radiation_monochromator graphite
_diffrn_radiation_source 'fine-focus sealed tube'
_diffrn_radiation_type MoK\a
_diffrn_radiation_wavelength 0.71073
_diffrn_reflns_av_R_equivalents 0.0000
_diffrn_reflns_av_sigmaI/netI 0.0385
_diffrn_reflns_limit_h_max 0
_diffrn_reflns_limit_h_min -23
_diffrn_reflns_limit_k_max 17
_diffrn_reflns_limit_k_min 0
_diffrn_reflns_limit_l_max 12
_diffrn_reflns_limit_l_min 0
_diffrn_reflns_number 3120
_diffrn_reflns_theta_full 26.06
_diffrn_reflns_theta_max 26.06
_diffrn_reflns_theta_min 2.43
_exptl_absorpt_coefficient_mu 0.327
_exptl_absorpt_correction_type none
_exptl_crystal_colour colourless
_exptl_crystal_density_diffrn 1.471
_exptl_crystal_density_method 'not measured'
_exptl_crystal_F_000 1408
_exptl_crystal_size_max 0.38
_exptl_crystal_size_mid 0.32
_exptl_crystal_size_min 0.25
_refine_diff_density_max 0.246
_refine_diff_density_min -0.243
_refine_diff_density_rms 0.053
_refine_ls_abs_structure_details 'Flack H D (1983), Acta Cryst. A39, 876-881'
_refine_ls_abs_structure_Flack 0.00(7)
_refine_ls_extinction_method none
_refine_ls_goodness_of_fit_ref 1.048
_refine_ls_hydrogen_treatment mixed
_refine_ls_matrix_type full
_refine_ls_number_parameters 521
_refine_ls_number_reflns 3120
_refine_ls_number_restraints 1
_refine_ls_restrained_S_all 1.048
_refine_ls_R_factor_all 0.0488
_refine_ls_R_factor_gt 0.0262
_refine_ls_shift/su_max 0.005
_refine_ls_shift/su_mean 0.000
_refine_ls_structure_factor_coef Fsqd
_refine_ls_weighting_details 'calc w=1/[\s^2^(Fo^2^)+(0.0407P)^2^+0.3228P] where P=(Fo^2^+2Fc^2^)/3'
_refine_ls_weighting_scheme calc
_refine_ls_wR_factor_gt 0.0661
_refine_ls_wR_factor_ref 0.0721
_reflns_number_gt 2616
_reflns_number_total 3120
_reflns_threshold_expression >2sigma(I)
_cod_data_source_file jp204557d_si_001.cif
_cod_data_source_block gfess_120
_cod_depositor_comments
;
The following automatic conversions were performed:
'_atom_site_symetry_multiplicity' tag replaced with
'_atom_site_symmetry_multiplicity'.

Automatic conversion script
Id: cif_correct_tags 1440 2010-10-19 06:21:57Z saulius 

The following automatic conversions were performed:

'_chemical_melting_point' value '450 K' was changed to '450' - the
value should be numeric and without a unit designator.

Automatic conversion script
Id: cif_fix_values 1715 2011-07-08 13:25:40Z adriana 
;
_cod_original_sg_symbol_H-M Pna2(1)
_cod_database_code 1501746

loop_
_symmetry_equiv_pos_as_xyz
'x, y, z'
'-x, -y, z+1/2'
'x+1/2, -y+1/2, z'
'-x+1/2, y+1/2, z+1/2'

loop_
_atom_site_label
_atom_site_type_symbol
_atom_site_fract_x
_atom_site_fract_y
_atom_site_fract_z
_atom_site_U_iso_or_equiv
_atom_site_adp_type
_atom_site_occupancy
_atom_site_symmetry_multiplicity
_atom_site_calc_flag
F1 F 0.01439(9) 1.01072(13) 0.65457(19) 0.0208(4) Uani 1 1 d
C1 C 0.45522(18) 0.2724(3) 0.6378(3) 0.0202(8) Uani 1 1 d
N11 N 0.43435(17) 0.3404(2) 0.7159(3) 0.0253(7) Uani 1 1 d
H11A H 0.4011(19) 0.329(3) 0.760(4) 0.010(9) Uiso 1 1 d
H11B H 0.455(3) 0.397(4) 0.710(6) 0.057(16) Uiso 1 1 d
N12 N 0.42662(17) 0.1889(2) 0.6396(3) 0.0269(7) Uani 1 1 d
H12A H 0.442(2) 0.144(3) 0.596(5) 0.044(14) Uiso 1 1 d
H12B H 0.395(2) 0.177(3) 0.703(5) 0.043(13) Uiso 1 1 d
N13 N 0.50456(17) 0.2901(3) 0.5594(3) 0.0272(8) Uani 1 1 d
H13A H 0.522(2) 0.244(3) 0.515(5) 0.026(11) Uiso 1 1 d
H13B H 0.5248(19) 0.344(3) 0.566(4) 0.020(10) Uiso 1 1 d
C2 C 0.39685(16) 0.5677(2) 0.4109(3) 0.0174(7) Uani 1 1 d
N21 N 0.45072(15) 0.5156(2) 0.4215(4) 0.0228(6) Uani 1 1 d
H21A H 0.4681(19) 0.507(3) 0.360(5) 0.019(11) Uiso 1 1 d
H21B H 0.4718(18) 0.507(3) 0.502(4) 0.020(10) Uiso 1 1 d
N22 N 0.36463(16) 0.5960(2) 0.5146(3) 0.0236(7) Uani 1 1 d
H22A H 0.322(3) 0.634(4) 0.516(6) 0.058(15) Uiso 1 1 d
H22B H 0.377(2) 0.581(3) 0.575(5) 0.020(11) Uiso 1 1 d
N23 N 0.37466(17) 0.5908(2) 0.2953(3) 0.0223(7) Uani 1 1 d
H23A H 0.338(3) 0.620(4) 0.296(5) 0.046(14) Uiso 1 1 d
H23B H 0.397(2) 0.579(3) 0.218(5) 0.044(14) Uiso 1 1 d
C3 C 0.20570(18) 0.4496(3) 0.6309(3) 0.0196(7) Uani 1 1 d
N31 N 0.18232(16) 0.3639(2) 0.6019(3) 0.0207(6) Uani 1 1 d
H31A H 0.1987(19) 0.319(3) 0.642(4) 0.017(10) Uiso 1 1 d
H31B H 0.151(2) 0.361(3) 0.533(4) 0.027(11) Uiso 1 1 d
N32 N 0.2524(2) 0.4584(3) 0.7161(4) 0.0330(9) Uani 1 1 d
H32A H 0.264(2) 0.507(4) 0.743(4) 0.030(12) Uiso 1 1 d
H32B H 0.268(3) 0.423(4) 0.744(5) 0.037(17) Uiso 1 1 d
N33 N 0.18174(18) 0.5247(2) 0.5730(3) 0.0251(7) Uani 1 1 d
H33A H 0.199(2) 0.581(4) 0.583(5) 0.044(13) Uiso 1 1 d
H33B H 0.155(2) 0.513(3) 0.526(5) 0.025(13) Uiso 1 1 d
C4 C 0.22034(17) 0.4442(3) 0.1421(3) 0.0181(7) Uani 1 1 d
N41 N 0.19301(17) 0.3601(2) 0.1527(4) 0.0244(7) Uani 1 1 d
H41A H 0.167(2) 0.353(3) 0.202(4) 0.012(10) Uiso 1 1 d
H41B H 0.212(2) 0.313(3) 0.101(5) 0.032(12) Uiso 1 1 d
N42 N 0.19934(18) 0.5150(3) 0.2128(4) 0.0289(8) Uani 1 1 d
H42A H 0.217(2) 0.558(4) 0.216(5) 0.032(13) Uiso 1 1 d
H42B H 0.162(2) 0.506(3) 0.259(4) 0.030(12) Uiso 1 1 d
N43 N 0.26875(16) 0.4565(2) 0.0593(3) 0.0242(7) Uani 1 1 d
H43A H 0.2873(18) 0.511(3) 0.054(4) 0.013(9) Uiso 1 1 d
H43B H 0.279(2) 0.410(3) 0.001(4) 0.027(11) Uiso 1 1 d
C5 C 0.04443(17) 0.7838(2) 0.6089(3) 0.0170(7) Uani 1 1 d
N51 N -0.00220(16) 0.8018(3) 0.6961(3) 0.0251(7) Uani 1 1 d
H51A H -0.0085(18) 0.863(3) 0.717(4) 0.017(10) Uiso 1 1 d
H51B H -0.024(3) 0.757(4) 0.730(6) 0.052(16) Uiso 1 1 d
N52 N 0.07738(16) 0.8544(2) 0.5586(3) 0.0232(7) Uani 1 1 d
H52A H 0.113(2) 0.840(3) 0.508(5) 0.040(13) Uiso 1 1 d
H52B H 0.067(2) 0.909(3) 0.586(5) 0.036(12) Uiso 1 1 d
N53 N 0.05740(16) 0.6948(2) 0.5775(3) 0.0212(6) Uani 1 1 d
H53A H 0.084(2) 0.684(3) 0.531(4) 0.019(11) Uiso 1 1 d
H53B H 0.030(2) 0.649(3) 0.621(4) 0.038(12) Uiso 1 1 d
S1 S 0.21105(3) 0.72556(4) 0.37762(8) 0.01205(14) Uani 1 1 d
O11 O 0.18746(9) 0.82499(12) 0.3748(2) 0.0164(4) Uani 1 1 d
O12 O 0.24651(12) 0.70947(17) 0.4993(2) 0.0184(5) Uani 1 1 d
O13 O 0.25503(12) 0.70877(17) 0.2672(2) 0.0169(5) Uani 1 1 d
O14 O 0.15313(9) 0.66395(13) 0.3706(2) 0.0153(4) Uani 1 1 d
S2 S 0.14673(3) 1.14997(5) 0.38238(8) 0.01625(16) Uani 1 1 d
O21 O 0.12005(10) 1.24337(14) 0.3639(2) 0.0218(5) Uani 1 1 d
O22 O 0.15173(12) 1.12478(19) 0.5174(2) 0.0258(6) Uani 1 1 d
O23 O 0.11729(13) 1.07802(17) 0.3034(2) 0.0247(6) Uani 1 1 d
O24 O 0.22065(11) 1.15188(16) 0.3289(2) 0.0205(5) Uani 1 1 d
C6 C 0.26648(17) 1.2140(3) 0.3951(4) 0.0282(8) Uani 1 1 d
H6A H 0.270(2) 1.197(3) 0.487(5) 0.038(12) Uiso 1 1 d
H6B H 0.2501(19) 1.276(3) 0.398(5) 0.029(10) Uiso 1 1 d
C7 C 0.3308(2) 1.2108(4) 0.3254(5) 0.0411(10) Uani 1 1 d
H7A H 0.349(3) 1.148(4) 0.315(6) 0.064(17) Uiso 1 1 d
H7B H 0.358(3) 1.249(4) 0.391(7) 0.080(17) Uiso 1 1 d
H7C H 0.328(3) 1.240(4) 0.229(6) 0.071(18) Uiso 1 1 d
S3 S 0.03100(4) 0.44851(5) 0.33986(9) 0.01961(17) Uani 1 1 d
O31 O 0.02875(14) 0.4381(2) 0.2021(3) 0.0413(7) Uani 1 1 d
O32 O -0.00917(12) 0.38080(16) 0.4057(3) 0.0323(6) Uani 1 1 d
O33 O 0.09770(11) 0.45374(14) 0.3874(3) 0.0267(5) Uani 1 1 d
O34 O 0.00359(11) 0.54955(14) 0.3743(3) 0.0262(5) Uani 1 1 d
C8 C -0.0654(2) 0.5665(3) 0.3490(8) 0.0571(18) Uani 1 1 d
H8A H -0.091(3) 0.521(4) 0.364(6) 0.056(15) Uiso 1 1 d
H8B H -0.070(4) 0.560(5) 0.260(9) 0.11(3) Uiso 1 1 d
C9 C -0.0815(2) 0.6650(3) 0.3792(6) 0.0357(8) Uani 1 1 d
H9A H -0.074(3) 0.681(5) 0.478(7) 0.09(2) Uiso 1 1 d
H9B H -0.128(3) 0.676(3) 0.361(6) 0.056(14) Uiso 1 1 d
H9C H -0.055(3) 0.702(4) 0.332(6) 0.062(17) Uiso 1 1 d

loop_
_atom_site_aniso_label
_atom_site_aniso_U_11
_atom_site_aniso_U_22
_atom_site_aniso_U_33
_atom_site_aniso_U_23
_atom_site_aniso_U_13
_atom_site_aniso_U_12
F1 0.0221(11) 0.0195(10) 0.0208(10) -0.0017(8) 0.0000(8) 0.0011(8)
C1 0.0181(17) 0.0260(19) 0.0165(17) 0.0012(14) -0.0015(14) -0.0020(14)
N11 0.0276(17) 0.0256(17) 0.0227(16) -0.0040(13) 0.0105(14) -0.0104(14)
N12 0.0291(17) 0.0239(17) 0.0277(18) -0.0040(14) 0.0093(14) -0.0052(13)
N13 0.0295(19) 0.0267(19) 0.0254(17) -0.0035(14) 0.0105(15) -0.0087(15)
C2 0.0179(16) 0.0170(14) 0.0175(18) -0.0014(12) -0.0027(12) -0.0017(12)
N21 0.0192(15) 0.0299(15) 0.0194(16) -0.0002(13) -0.0019(13) 0.0039(12)
N22 0.0245(16) 0.0324(18) 0.0140(15) 0.0025(14) -0.0045(13) 0.0065(14)
N23 0.0217(16) 0.0286(16) 0.0166(15) -0.0014(12) -0.0011(12) 0.0075(14)
C3 0.0265(18) 0.0165(16) 0.0157(16) 0.0020(13) 0.0008(14) -0.0005(14)
N31 0.0272(17) 0.0156(15) 0.0193(15) 0.0002(13) -0.0032(12) 0.0007(13)
N32 0.050(2) 0.0167(18) 0.0320(19) 0.0032(16) -0.0223(18) -0.0033(17)
N33 0.0327(19) 0.0182(16) 0.0243(17) 0.0040(13) -0.0052(15) 0.0007(14)
C4 0.0190(16) 0.0188(17) 0.0165(16) -0.0040(14) -0.0019(13) 0.0031(13)
N41 0.0284(17) 0.0191(17) 0.0258(16) -0.0060(13) 0.0126(14) -0.0037(13)
N42 0.0289(18) 0.0223(17) 0.0355(18) -0.0144(15) 0.0137(16) -0.0065(15)
N43 0.0306(17) 0.0177(16) 0.0243(17) -0.0068(13) 0.0104(14) -0.0041(13)
C5 0.0153(17) 0.0224(17) 0.0133(16) -0.0011(13) -0.0008(12) 0.0012(13)
N51 0.0223(16) 0.0263(19) 0.0268(18) -0.0029(14) 0.0084(13) 0.0027(14)
N52 0.0253(16) 0.0189(16) 0.0254(16) -0.0026(13) 0.0059(13) 0.0035(13)
N53 0.0197(15) 0.0220(16) 0.0220(17) -0.0038(13) 0.0068(13) 0.0010(12)
S1 0.0145(3) 0.0105(3) 0.0111(3) -0.0010(3) -0.0004(3) 0.0007(2)
O11 0.0212(10) 0.0124(9) 0.0157(10) -0.0022(10) -0.0001(10) 0.0016(7)
O12 0.0219(12) 0.0188(13) 0.0146(11) -0.0017(9) -0.0029(10) 0.0019(10)
O13 0.0199(12) 0.0166(12) 0.0144(11) -0.0005(9) 0.0047(10) 0.0006(10)
O14 0.0179(10) 0.0129(9) 0.0151(11) -0.0015(10) -0.0010(10) 0.0009(7)
S2 0.0174(3) 0.0194(3) 0.0120(3) 0.0009(4) 0.0005(3) 0.0056(3)
O21 0.0189(10) 0.0223(11) 0.0243(14) 0.0038(11) -0.0013(10) 0.0068(8)
O22 0.0308(14) 0.0337(14) 0.0130(12) 0.0039(11) 0.0021(10) 0.0103(11)
O23 0.0298(14) 0.0233(12) 0.0211(13) -0.0011(9) -0.0001(10) 0.0003(10)
O24 0.0179(11) 0.0262(11) 0.0175(10) -0.0040(10) 0.0032(9) 0.0045(9)
C6 0.0244(17) 0.0345(19) 0.026(2) -0.0083(18) 0.0038(17) -0.0006(14)
C7 0.0242(19) 0.062(3) 0.037(2) -0.009(2) 0.0043(18) 0.001(2)
S3 0.0196(4) 0.0167(3) 0.0226(4) -0.0017(3) 0.0012(3) -0.0033(3)
O31 0.0405(16) 0.0575(19) 0.0259(14) -0.0106(14) -0.0016(13) -0.0121(15)
O32 0.0287(13) 0.0227(11) 0.0456(18) 0.0063(12) 0.0093(12) -0.0028(10)
O33 0.0212(10) 0.0224(10) 0.0363(13) -0.0041(14) -0.0049(12) -0.0004(8)
O34 0.0231(11) 0.0193(10) 0.0361(14) -0.0023(13) -0.0092(12) 0.0001(8)
C8 0.028(2) 0.033(2) 0.110(6) -0.019(3) -0.032(3) 0.0118(18)
C9 0.0326(19) 0.0320(18) 0.043(2) 0.001(2) -0.003(2) 0.0102(15)

loop_
_atom_type_symbol
_atom_type_description
_atom_type_scat_dispersion_real
_atom_type_scat_dispersion_imag
_atom_type_scat_source
C C 0.0033 0.0016 'International Tables Vol C Tables 4.2.6.8 and 6.1.1.4'
H H 0.0000 0.0000 'International Tables Vol C Tables 4.2.6.8 and 6.1.1.4'
N N 0.0061 0.0033 'International Tables Vol C Tables 4.2.6.8 and 6.1.1.4'
O O 0.0106 0.0060 'International Tables Vol C Tables 4.2.6.8 and 6.1.1.4'
F F 0.0171 0.0103 'International Tables Vol C Tables 4.2.6.8 and 6.1.1.4'
S S 0.1246 0.1234 'International Tables Vol C Tables 4.2.6.8 and 6.1.1.4'

loop_
_geom_angle_atom_site_label_1
_geom_angle_atom_site_label_2
_geom_angle_atom_site_label_3
_geom_angle
N13 C1 N12 121.0(4)
N13 C1 N11 119.0(4)
N12 C1 N11 120.0(3)
N22 C2 N23 119.8(3)
N22 C2 N21 120.6(3)
N23 C2 N21 119.6(3)
N32 C3 N33 120.2(4)
N32 C3 N31 119.9(4)
N33 C3 N31 119.9(3)
N42 C4 N43 120.4(4)
N42 C4 N41 120.3(4)
N43 C4 N41 119.2(3)
N52 C5 N53 121.6(3)
N52 C5 N51 119.1(3)
N53 C5 N51 119.3(3)
O14 S1 O12 110.08(14)
O14 S1 O13 110.58(14)
O12 S1 O13 110.33(12)
O14 S1 O11 107.64(11)
O12 S1 O11 108.73(14)
O13 S1 O11 109.42(14)
O23 S2 O21 114.64(14)
O23 S2 O22 114.04(15)
O21 S2 O22 112.34(15)
O23 S2 O24 101.74(14)
O21 S2 O24 106.92(13)
O22 S2 O24 105.91(14)
C6 O24 S2 116.5(2)
O24 C6 C7 108.1(3)
O32 S3 O31 112.85(18)
O32 S3 O33 113.93(16)
O31 S3 O33 112.03(18)
O32 S3 O34 107.29(15)
O31 S3 O34 107.89(18)
O33 S3 O34 101.97(13)
C8 O34 S3 116.8(2)
O34 C8 C9 109.6(3)

loop_
_geom_bond_atom_site_label_1
_geom_bond_atom_site_label_2
_geom_bond_distance
C1 N13 1.318(5)
C1 N12 1.320(5)
C1 N11 1.331(5)
C2 N22 1.326(5)
C2 N23 1.326(5)
C2 N21 1.327(4)
C3 N32 1.306(5)
C3 N33 1.317(5)
C3 N31 1.339(5)
C4 N42 1.316(5)
C4 N43 1.321(5)
C4 N41 1.321(5)
C5 N52 1.314(5)
C5 N53 1.330(5)
C5 N51 1.339(5)
S1 O14 1.469(2)
S1 O12 1.476(3)
S1 O13 1.477(2)
S1 O11 1.4897(19)
S2 O23 1.441(3)
S2 O21 1.444(2)
S2 O22 1.454(3)
S2 O24 1.605(2)
O24 C6 1.457(4)
C6 C7 1.498(6)
S3 O32 1.435(3)
S3 O31 1.444(3)
S3 O33 1.447(2)
S3 O34 1.579(2)
O34 C8 1.448(5)
C8 C9 1.469(5)

loop_
_geom_hbond_atom_site_label_D
_geom_hbond_atom_site_label_H
_geom_hbond_atom_site_label_A
_geom_hbond_distance_DH
_geom_hbond_distance_HA
_geom_hbond_distance_DA
_geom_hbond_angle_DHA
_geom_hbond_site_symmetry_A
N51 H51A F1 0.91(4) 2.24(4) 3.013(5) 143(3) .
N52 H52B F1 0.85(5) 1.94(5) 2.749(4) 160(4) .
N21 H21B F1 0.95(4) 1.83(4) 2.777(4) 178(4) 3_565
N11 H11B F1 0.91(6) 1.87(6) 2.742(4) 160(5) 3_565
N13 H13B F1 0.87(4) 2.27(4) 3.000(4) 142(3) 3_565
N21 H21A F1 0.74(5) 2.17(5) 2.870(4) 158(4) 4_544
N23 H23B F1 0.94(5) 2.15(5) 2.922(4) 139(4) 4_544
N22 H22A O12 1.01(6) 1.89(6) 2.897(4) 173(5) .
N33 H33A O12 0.88(5) 2.24(5) 3.032(4) 150(5) .
N42 H42A O13 0.70(5) 2.34(5) 3.025(5) 165(5) .
N23 H23A O13 0.86(5) 2.13(6) 2.969(4) 168(5) .
N42 H42A O14 0.70(5) 2.56(5) 2.836(4) 106(4) .
N33 H33B O14 0.75(5) 2.68(5) 2.947(4) 104(4) .
N53 H53A O14 0.75(4) 2.20(5) 2.938(4) 171(4) .
N52 H52A O11 0.91(5) 2.07(5) 2.976(4) 171(4) .
N43 H43B O11 0.93(5) 1.90(5) 2.823(4) 171(4) 4_544
N41 H41B O12 0.94(5) 2.00(5) 2.937(4) 177(4) 4_544
N32 H32B O11 0.66(5) 2.15(6) 2.794(5) 167(6) 4_545
N31 H31A O13 0.83(4) 2.24(5) 3.070(4) 173(4) 4_545
N12 H12B O14 0.94(5) 2.01(5) 2.924(4) 164(4) 4_545
N11 H11A O11 0.83(4) 2.16(4) 2.988(4) 171(3) 4_545
N22 H22B O23 0.71(5) 2.38(5) 3.040(4) 154(4) 4_545
N32 H32A O24 0.78(5) 2.26(5) 3.034(5) 170(4) 4_545
N43 H43A O22 0.87(4) 2.06(4) 2.916(4) 167(3) 4_544
N51 H51B O21 0.84(6) 2.41(6) 3.036(4) 132(5) 2_575
N41 H41A O21 0.75(4) 2.48(4) 3.128(4) 146(4) 1_545
N12 H12A O32 0.84(5) 2.24(5) 2.936(5) 140(4) 3
N13 H13A O32 0.87(5) 2.20(5) 2.917(5) 139(4) 3
N33 H33B O33 0.75(5) 2.04(5) 2.771(5) 165(5) .
N42 H42B O33 0.91(5) 2.01(5) 2.888(5) 161(4) .
N53 H53B O31 0.96(5) 1.92(5) 2.882(4) 176(4) 2_565
